data_4123961
loop_
_publ_author_name
'Loiseau, T.'
'Mellot-Draznieks, C.'
'Taulelle, F.'
'Girard, S.'
'Sassoye, C.'
'Ferey, G.'
'Huguenard, C.'
'Guillou, N.'

_publ_section_title
;
 Chemistry - structure - simulation or chemistry - simulation - structure
 sequences? the case of MIL-34, a new porous aluminophosphate
;
_journal_name_full 'Journal of the American Chemical Society'
_journal_page_first 9642
_journal_page_last 9651
_journal_volume 123
_journal_year 2001
_chemical_formula_sum 'Al O4 P'
_chemical_name_systematic 'Al (P O4)'
_space_group_IT_number 2
_symmetry_space_group_name_Hall '-P 1'
_symmetry_space_group_name_H-M 'P -1'
_cell_angle_alpha 110.43
_cell_angle_beta 98.5
_cell_angle_gamma 104.92
_cell_formula_units_Z 8
_cell_length_a 8.784
_cell_length_b 8.784
_cell_length_c 12.85
_cell_volume 866.319
_citation_journal_id_ASTM JACSAT
_cod_data_source_file Loiseau_JACSAT_2001_1127.cif
_cod_data_source_block Al1O4P1
_cod_original_cell_volume 866.3187
_cod_original_formula_sum 'Al1 O4 P1'
_cod_database_code 4123961

loop_
_symmetry_equiv_pos_as_xyz
x,y,z
-x,-y,-z

loop_
_atom_site_label
_atom_site_type_symbol
_atom_site_fract_x
_atom_site_fract_y
_atom_site_fract_z
_atom_site_occupancy
_atom_site_U_iso_or_equiv
O10 O-2 0.211 0.395 0.119 1 0.0
O8 O-2 0.625 0.616 0.295 1 0.0
O13 O-2 0.064 0.852 -0.099 1 0.0
Al4 Al+3 0.508 0.205 0.181 1 0.0
P3 P+5 0.7546 -0.054 -0.048 1 0.0
O9 O-2 -0.042 0.517 0.853 1 0.0
O5 O-2 0.508 0.407 0.214 1 0.0
Al2 Al+3 0.324 0.203 0.82 1 0.0
O15 O-2 0.328 0.03 0.081 1 0.0
P1 P+5 0.6086 0.507 0.178 1 0.0
O7 O-2 0.566 0.019 0.63 1 0.0
O3 O-2 0.898 0.25 0.702 1 0.0
O12 O-2 0.342 0.831 0.899 1 0.0
O11 O-2 0.174 0.292 0.797 1 0.0
P4 P+5 0.018 0.326 0.819 1 0.0
O6 O-2 0.506 0.633 0.14 1 0.0
O2 O-2 0.423 0.769 0.676 1 0.0
O1 O-2 0.287 0.784 0.509 1 0.0
O14 O-2 0.273 0.087 -0.094 1 0.0
Al1 Al+3 0.695 0.211 0.628 1 0.0
O16 O-2 0.959 0.254 -0.095 1 0.0
O4 O-2 0.344 0.052 0.691 1 0.0
P2 P+5 0.597 -0.0984 0.629 1 0.0
Al3 Al+3 0.003 0.692 -0.055 1 0.0
